data_9011058
loop_
_publ_author_name
'Zalkin, A.'
'Forrester, J. D.'
'Templeton, D. H.'

_publ_section_title
;
 The crystal structure of sodium fluorosilicate
;
_journal_name_full 'Acta Crystallographica'
_journal_page_first 1408
_journal_page_last 1412
_journal_paper_doi 10.1107/S0365110X64003516
_journal_volume 17
_journal_year 1964
_chemical_compound_source Synthetic
_chemical_formula_sum 'F6 Na2 Si'
_chemical_name_mineral Malladrite
_space_group_IT_number 150
_symmetry_space_group_name_Hall 'P 3 2"'
_symmetry_space_group_name_H-M 'P 3 2 1'
_cell_angle_alpha 90
_cell_angle_beta 90
_cell_angle_gamma 120
_cell_length_a 8.859
_cell_length_b 8.859
_cell_length_c 5.038
_cell_formula_units_Z 3
_cell_volume 342.419
_database_code_amcsd 0009291
_exptl_crystal_density_diffrn 2.736
_cod_original_formula_sum 'Na2 Si F6'
_cod_database_code 9011058

loop_
_space_group_symop_operation_xyz
x,y,z
y,x,-z
-y,x-y,z
-x,-x+y,-z
-x+y,-x,z
x-y,-y,-z

loop_
_atom_site_aniso_label
_atom_site_aniso_U_11
_atom_site_aniso_U_22
_atom_site_aniso_U_33
_atom_site_aniso_U_12
_atom_site_aniso_U_13
_atom_site_aniso_U_23
Na1 0.03040 0.03040 0.01647 0.01140 0.00127 -0.00127
Na2 0.02027 0.02027 0.03166 0.00887 -0.00127 0.00127
Si1 0.01646 0.01646 0.02406 0.00760 0.00000 0.00000
Si2 0.01393 0.01393 0.01647 0.00633 0.00000 0.00000
F1 0.00456 0.03420 0.03926 0.02660 0.01140 -0.00507
F2 0.02027 0.02406 0.02913 0.01520 0.00633 0.01646
F3 0.02406 0.03166 0.02913 0.01646 -0.00507 -0.00253

loop_
_atom_site_label
_atom_site_fract_x
_atom_site_fract_y
_atom_site_fract_z
Na1 0.37900 0.37900 0.00000
Na2 0.71430 0.71430 0.50000
Si1 0.00000 0.00000 0.00000
Si2 0.33333 0.66667 0.50620
F1 0.08700 -0.09200 0.80990
F2 0.44420 -0.40100 0.70070
F3 0.22990 -0.26000 0.30980

loop_
_cod_related_entry_id
_cod_related_entry_database
_cod_related_entry_code
1 AMCSD 0009291
